data_7104816
loop_
_publ_author_name
'Braband, Henrik'
'Abram, Ulrich'

_publ_section_title
;
 Stable nitridorhenium(V) complexes with an N-heterocyclic carbene
;
_journal_coden_ASTM CHCOFS
_journal_issue 19
_journal_name_full
;
 Chemical Communications (Cambridge, United Kingdom)
;
_journal_page_first 2436
_journal_page_last 2437
_journal_paper_doi 10.1039/b307216a
_journal_year 2003
_chemical_formula_sum 'C41 H29 N8 Re S'
_chemical_formula_weight 851.98
_chemical_name_systematic
;
Isothiocyanato(1,3,4-triphenyl-1,2,4-triazol-5-ylidene)
(1-C6H4-3,4-diphenyl-1,2,4-triazol-5-ylidene)nitridorhenium(V)
;
_space_group_IT_number 14
_symmetry_cell_setting monoclinic
_symmetry_space_group_name_Hall '-P 2ybc'
_symmetry_space_group_name_H-M 'P 1 21/c 1'
_atom_sites_solution_hydrogens geom
_atom_sites_solution_primary direct
_atom_sites_solution_secondary difmap
_audit_creation_method SHELXL-97
_cell_angle_alpha 90.00
_cell_angle_beta 103.11(1)
_cell_angle_gamma 90.00
_cell_formula_units_Z 4
_cell_length_a 15.229(3)
_cell_length_b 12.320(2)
_cell_length_c 19.344(2)
_cell_measurement_reflns_used 25
_cell_measurement_temperature 293(2)
_cell_measurement_theta_max 12.13
_cell_measurement_theta_min 8.49
_cell_volume 3535.0(8)
_computing_cell_refinement CAD4
_computing_data_collection CAD4
_computing_data_reduction HELENA
_computing_publication_material 'SHELXL-97 (Sheldrick, 1997)'
_computing_structure_refinement 'SHELXL-97 (Sheldrick, 1997)'
_computing_structure_solution SIR97
_diffrn_ambient_temperature 293(2)
_diffrn_measured_fraction_theta_full 0.995
_diffrn_measured_fraction_theta_max 0.995
_diffrn_measurement_device_type 'CAD4 ENRAF NONIUS'
_diffrn_measurement_method omega-scans
_diffrn_radiation_monochromator graphite
_diffrn_radiation_source 'fine-focus sealed tube'
_diffrn_radiation_type MoK\a
_diffrn_radiation_wavelength 0.71069
_diffrn_reflns_av_R_equivalents 0.0535
_diffrn_reflns_av_sigmaI/netI 0.0545
_diffrn_reflns_limit_h_max 19
_diffrn_reflns_limit_h_min -1
_diffrn_reflns_limit_k_max 15
_diffrn_reflns_limit_k_min 0
_diffrn_reflns_limit_l_max 24
_diffrn_reflns_limit_l_min -24
_diffrn_reflns_number 8692
_diffrn_reflns_theta_full 26.97
_diffrn_reflns_theta_max 26.97
_diffrn_reflns_theta_min 3.09
_diffrn_standards_decay_% 6
_diffrn_standards_interval_count 3600
_diffrn_standards_interval_time 500
_diffrn_standards_number 3
_exptl_absorpt_coefficient_mu 3.539
_exptl_absorpt_correction_T_max 0.642
_exptl_absorpt_correction_T_min 0.169
_exptl_absorpt_correction_type DIFABS
_exptl_crystal_colour red
_exptl_crystal_density_diffrn 1.601
_exptl_crystal_density_method 'not measured'
_exptl_crystal_description block
_exptl_crystal_F_000 1688
_exptl_crystal_size_max 0.6
_exptl_crystal_size_mid 0.4
_exptl_crystal_size_min 0.2
_refine_diff_density_max 1.201
_refine_diff_density_min -2.774
_refine_diff_density_rms 0.188
_refine_ls_extinction_method none
_refine_ls_goodness_of_fit_ref 0.790
_refine_ls_hydrogen_treatment 'riding model'
_refine_ls_matrix_type full
_refine_ls_number_parameters 460
_refine_ls_number_reflns 7645
_refine_ls_number_restraints 0
_refine_ls_restrained_S_all 0.790
_refine_ls_R_factor_all 0.0909
_refine_ls_R_factor_gt 0.0521
_refine_ls_shift/su_max 0.100
_refine_ls_shift/su_mean 0.005
_refine_ls_structure_factor_coef Fsqd
_refine_ls_weighting_details 'calc w=1/[\s^2^(Fo^2^)+(0.1380P)^2^+11.0596P] where P=(Fo^2^+2Fc^2^)/3'
_refine_ls_weighting_scheme calc
_refine_ls_wR_factor_gt 0.1362
_refine_ls_wR_factor_ref 0.1677
_reflns_number_gt 5315
_reflns_number_total 7645
_reflns_threshold_expression >2sigma(I)
_cod_data_source_file b307216a.txt
_cod_data_source_block rencarbene2
_cod_original_sg_symbol_H-M 'P 21/c'
_cod_database_code 7104816

loop_
_symmetry_equiv_pos_as_xyz
'x, y, z'
'-x, y+1/2, -z+1/2'
'-x, -y, -z'
'x, -y-1/2, z-1/2'

loop_
_atom_site_label
_atom_site_type_symbol
_atom_site_fract_x
_atom_site_fract_y
_atom_site_fract_z
_atom_site_U_iso_or_equiv
_atom_site_adp_type
_atom_site_occupancy
_atom_site_symmetry_multiplicity
_atom_site_calc_flag
_atom_site_refinement_flags
_atom_site_disorder_assembly
_atom_site_disorder_group
Re1 Re 0.28239(2) 0.03682(2) 0.220596(16) 0.04552(13) Uani 1 1 d . . .
N10 N 0.3882(5) 0.0512(7) 0.2209(5) 0.068(2) Uani 1 1 d . . .
C1 C 0.2628(5) 0.1474(6) 0.2980(4) 0.0449(16) Uani 1 1 d . . .
N1 N 0.3251(4) 0.1938(5) 0.3511(3) 0.0478(14) Uani 1 1 d . . .
C11 C 0.4203(5) 0.1706(7) 0.3682(4) 0.0501(18) Uani 1 1 d . . .
C12 C 0.4799(6) 0.2496(8) 0.3593(5) 0.064(2) Uani 1 1 d . . .
H12 H 0.4592 0.3165 0.3401 0.076 Uiso 1 1 calc R . .
C13 C 0.5697(7) 0.2286(10) 0.3791(6) 0.080(3) Uani 1 1 d . . .
H13 H 0.6106 0.2817 0.3726 0.096 Uiso 1 1 calc R . .
C14 C 0.6009(7) 0.1323(12) 0.4079(6) 0.088(4) Uani 1 1 d . . .
H14 H 0.6626 0.1196 0.4212 0.106 Uiso 1 1 calc R . .
C15 C 0.5418(8) 0.0537(9) 0.4176(6) 0.079(3) Uani 1 1 d . . .
H15 H 0.5635 -0.0126 0.4374 0.095 Uiso 1 1 calc R . .
C16 C 0.4490(7) 0.0721(8) 0.3979(5) 0.062(2) Uani 1 1 d . . .
H16 H 0.4080 0.0194 0.4048 0.074 Uiso 1 1 calc R . .
N2 N 0.1847(4) 0.1940(6) 0.3051(3) 0.0508(15) Uani 1 1 d . . .
C21 C 0.0979(5) 0.1735(7) 0.2645(4) 0.0527(19) Uani 1 1 d . . .
C22 C 0.0326(6) 0.2517(8) 0.2579(6) 0.070(3) Uani 1 1 d . . .
H22 H 0.0455 0.3180 0.2809 0.084 Uiso 1 1 calc R . .
C23 C -0.0525(7) 0.2314(10) 0.2168(6) 0.081(3) Uani 1 1 d . . .
H23 H -0.0973 0.2836 0.2138 0.097 Uiso 1 1 calc R . .
C24 C -0.0719(7) 0.1375(10) 0.1812(6) 0.080(3) Uani 1 1 d . . .
H24 H -0.1289 0.1267 0.1522 0.096 Uiso 1 1 calc R . .
C25 C -0.0080(7) 0.0577(9) 0.1876(6) 0.070(3) Uani 1 1 d . . .
H25 H -0.0214 -0.0076 0.1634 0.084 Uiso 1 1 calc R . .
C26 C 0.0775(6) 0.0754(8) 0.2308(5) 0.0556(19) Uani 1 1 d . . .
H26 H 0.1207 0.0208 0.2368 0.067 Uiso 1 1 calc R . .
N3 N 0.1967(5) 0.2711(6) 0.3582(4) 0.0531(16) Uani 1 1 d . . .
C2 C 0.2825(5) 0.2697(6) 0.3863(4) 0.0500(18) Uani 1 1 d . . .
C31 C 0.3278(5) 0.3388(7) 0.4441(4) 0.0508(18) Uani 1 1 d . . .
C32 C 0.3041(7) 0.4475(8) 0.4445(5) 0.067(2) Uani 1 1 d . . .
H32 H 0.2596 0.4757 0.4078 0.080 Uiso 1 1 calc R . .
C33 C 0.3473(9) 0.5146(9) 0.5001(6) 0.077(3) Uani 1 1 d . . .
H33 H 0.3317 0.5876 0.5001 0.092 Uiso 1 1 calc R . .
C34 C 0.4114(8) 0.4743(10) 0.5537(6) 0.077(3) Uani 1 1 d . . .
H34 H 0.4389 0.5194 0.5909 0.092 Uiso 1 1 calc R . .
C35 C 0.4366(7) 0.3667(9) 0.5540(5) 0.069(3) Uani 1 1 d . . .
H35 H 0.4815 0.3395 0.5907 0.083 Uiso 1 1 calc R . .
C36 C 0.3945(7) 0.3000(8) 0.4994(4) 0.064(2) Uani 1 1 d . . .
H36 H 0.4113 0.2274 0.4998 0.077 Uiso 1 1 calc R . .
C3 C 0.2255(5) 0.1389(6) 0.1358(4) 0.0446(16) Uani 1 1 d . . .
N4 N 0.2215(4) 0.2439(5) 0.1158(3) 0.0474(14) Uani 1 1 d . . .
C41 C 0.2615(6) 0.3332(7) 0.1603(4) 0.056(2) Uani 1 1 d . . .
C42 C 0.3527(8) 0.3420(9) 0.1798(5) 0.074(3) Uani 1 1 d . . .
H42 H 0.3894 0.2901 0.1657 0.089 Uiso 1 1 calc R . .
C43 C 0.3902(12) 0.4295(12) 0.2209(7) 0.103(5) Uani 1 1 d . . .
H43 H 0.4526 0.4367 0.2335 0.123 Uiso 1 1 calc R . .
C44 C 0.3390(18) 0.5033(15) 0.2427(8) 0.133(8) Uani 1 1 d . . .
H44 H 0.3655 0.5619 0.2699 0.160 Uiso 1 1 calc R . .
C45 C 0.2465(15) 0.4928(10) 0.2251(8) 0.117(6) Uani 1 1 d . . .
H45 H 0.2113 0.5441 0.2415 0.140 Uiso 1 1 calc R . .
C46 C 0.2041(9) 0.4065(9) 0.1830(6) 0.084(3) Uani 1 1 d . . .
H46 H 0.1418 0.3987 0.1711 0.101 Uiso 1 1 calc R . .
N5 N 0.1739(5) 0.0892(5) 0.0789(3) 0.0487(15) Uani 1 1 d . . .
C51 C 0.1664(6) -0.0255(7) 0.0773(5) 0.0523(19) Uani 1 1 d . . .
C52 C 0.1177(7) -0.0785(8) 0.0186(5) 0.064(2) Uani 1 1 d . . .
H52 H 0.0846 -0.0410 -0.0204 0.077 Uiso 1 1 calc R . .
C53 C 0.1204(7) -0.1911(9) 0.0204(6) 0.074(3) Uani 1 1 d . . .
H53 H 0.0913 -0.2306 -0.0191 0.089 Uiso 1 1 calc R . .
C54 C 0.1659(7) -0.2446(8) 0.0805(6) 0.071(3) Uani 1 1 d . . .
H54 H 0.1649 -0.3200 0.0821 0.085 Uiso 1 1 calc R . .
C55 C 0.2126(6) -0.1872(7) 0.1380(5) 0.058(2) Uani 1 1 d . . .
H55 H 0.2428 -0.2253 0.1778 0.069 Uiso 1 1 calc R . .
C56 C 0.2168(5) -0.0735(7) 0.1390(4) 0.0487(17) Uani 1 1 d . . .
N6 N 0.1367(5) 0.1568(6) 0.0241(3) 0.0530(16) Uani 1 1 d . . .
C4 C 0.1682(5) 0.2529(7) 0.0472(4) 0.0498(18) Uani 1 1 d . . .
C61 C 0.1483(6) 0.3517(7) 0.0049(4) 0.056(2) Uani 1 1 d . . .
C62 C 0.2131(8) 0.4298(8) 0.0052(5) 0.071(3) Uani 1 1 d . . .
H62 H 0.2701 0.4229 0.0349 0.085 Uiso 1 1 calc R . .
C63 C 0.1924(12) 0.5186(8) -0.0393(7) 0.095(4) Uani 1 1 d . . .
H63 H 0.2358 0.5721 -0.0384 0.114 Uiso 1 1 calc R . .
C64 C 0.1109(13) 0.5295(10) -0.0839(7) 0.100(5) Uani 1 1 d . . .
H64 H 0.0978 0.5905 -0.1127 0.120 Uiso 1 1 calc R . .
C65 C 0.0482(10) 0.4506(12) -0.0864(7) 0.101(4) Uani 1 1 d . . .
H65 H -0.0073 0.4565 -0.1182 0.122 Uiso 1 1 calc R . .
C66 C 0.0661(7) 0.3613(9) -0.0419(6) 0.078(3) Uani 1 1 d . . .
H66 H 0.0225 0.3079 -0.0438 0.094 Uiso 1 1 calc R . .
N20 N 0.2799(5) -0.0889(6) 0.2905(4) 0.0581(17) Uani 1 1 d . . .
C20 C 0.2937(6) -0.1597(8) 0.3306(5) 0.060(2) Uani 1 1 d . . .
S20 S 0.3131(3) -0.2596(3) 0.38510(18) 0.0963(10) Uani 1 1 d . . .

loop_
_atom_site_aniso_label
_atom_site_aniso_U_11
_atom_site_aniso_U_22
_atom_site_aniso_U_33
_atom_site_aniso_U_23
_atom_site_aniso_U_13
_atom_site_aniso_U_12
Re1 0.04367(19) 0.04431(18) 0.04671(18) 0.00007(14) 0.00636(12) 0.00233(14)
N10 0.054(4) 0.075(5) 0.071(5) -0.010(4) 0.003(4) 0.001(4)
C1 0.046(4) 0.050(4) 0.038(3) 0.006(3) 0.008(3) 0.000(3)
N1 0.045(3) 0.050(4) 0.046(3) 0.000(3) 0.005(3) 0.006(3)
C11 0.052(4) 0.055(5) 0.043(4) -0.008(3) 0.009(3) 0.004(4)
C12 0.052(5) 0.064(5) 0.070(6) -0.014(5) 0.003(4) -0.005(4)
C13 0.050(5) 0.092(8) 0.095(8) -0.021(7) 0.010(5) -0.012(5)
C14 0.050(6) 0.119(10) 0.088(7) -0.022(7) 0.000(5) 0.008(6)
C15 0.074(7) 0.080(7) 0.075(7) 0.002(5) 0.001(5) 0.030(6)
C16 0.059(5) 0.061(5) 0.060(5) 0.000(4) 0.001(4) 0.010(4)
N2 0.045(4) 0.054(4) 0.053(4) -0.001(3) 0.009(3) 0.007(3)
C21 0.047(4) 0.060(5) 0.050(4) 0.007(4) 0.009(3) 0.001(4)
C22 0.050(5) 0.060(5) 0.094(7) 0.002(5) 0.001(5) 0.013(4)
C23 0.055(6) 0.088(8) 0.095(8) 0.020(7) 0.007(5) 0.013(5)
C24 0.058(6) 0.095(8) 0.081(7) 0.015(6) 0.002(5) -0.001(6)
C25 0.067(6) 0.073(6) 0.068(6) 0.000(5) 0.010(5) -0.024(5)
C26 0.043(4) 0.061(5) 0.063(5) 0.004(4) 0.014(4) -0.001(4)
N3 0.052(4) 0.053(4) 0.054(4) -0.003(3) 0.012(3) 0.005(3)
C2 0.052(4) 0.044(4) 0.054(4) -0.001(3) 0.012(4) 0.002(3)
C31 0.048(4) 0.057(5) 0.051(4) -0.001(4) 0.020(3) 0.001(4)
C32 0.070(6) 0.065(6) 0.064(5) -0.006(4) 0.014(5) 0.012(5)
C33 0.108(9) 0.056(6) 0.073(7) -0.009(5) 0.033(6) -0.008(6)
C34 0.087(8) 0.089(8) 0.055(5) -0.018(5) 0.018(5) -0.018(6)
C35 0.077(6) 0.071(7) 0.056(5) -0.011(4) 0.008(4) 0.001(5)
C36 0.084(6) 0.059(5) 0.048(4) -0.005(4) 0.012(4) 0.004(5)
C3 0.048(4) 0.039(4) 0.047(4) 0.000(3) 0.011(3) -0.002(3)
N4 0.045(3) 0.048(4) 0.048(3) -0.002(3) 0.008(3) -0.004(3)
C41 0.063(5) 0.053(5) 0.051(4) -0.001(4) 0.011(4) -0.019(4)
C42 0.088(7) 0.066(6) 0.062(5) 0.007(5) 0.003(5) -0.017(5)
C43 0.130(12) 0.087(9) 0.076(8) 0.011(7) -0.004(8) -0.045(9)
C44 0.21(2) 0.090(10) 0.075(9) -0.003(8) -0.010(12) -0.072(14)
C45 0.23(2) 0.049(6) 0.091(9) -0.023(6) 0.069(12) -0.006(10)
C46 0.116(9) 0.061(6) 0.083(7) -0.002(5) 0.038(7) 0.012(6)
N5 0.053(4) 0.044(4) 0.045(3) 0.000(3) 0.003(3) -0.002(3)
C51 0.047(4) 0.050(5) 0.058(5) -0.008(4) 0.007(4) -0.002(4)
C52 0.062(6) 0.057(5) 0.067(5) -0.003(4) 0.001(4) -0.015(4)
C53 0.077(7) 0.069(6) 0.072(6) -0.021(5) 0.006(5) -0.019(5)
C54 0.078(7) 0.046(5) 0.090(7) -0.011(5) 0.021(6) -0.005(5)
C55 0.055(5) 0.047(5) 0.070(5) -0.002(4) 0.012(4) -0.001(4)
C56 0.046(4) 0.048(4) 0.053(4) -0.007(3) 0.014(3) 0.001(3)
N6 0.051(4) 0.054(4) 0.049(4) -0.002(3) 0.000(3) 0.000(3)
C4 0.047(4) 0.053(4) 0.049(4) 0.001(4) 0.008(3) -0.006(4)
C61 0.058(5) 0.057(5) 0.054(4) 0.006(4) 0.016(4) 0.004(4)
C62 0.092(8) 0.058(5) 0.059(5) 0.013(4) 0.010(5) -0.013(5)
C63 0.164(14) 0.047(6) 0.073(7) 0.014(5) 0.026(8) -0.018(7)
C64 0.170(15) 0.055(7) 0.070(7) 0.009(5) 0.019(9) 0.019(8)
C65 0.102(10) 0.111(11) 0.082(8) 0.023(7) 0.003(7) 0.046(9)
C66 0.067(6) 0.083(7) 0.079(6) 0.025(6) 0.007(5) 0.008(5)
N20 0.067(5) 0.048(4) 0.055(4) 0.015(3) 0.006(3) 0.007(3)
C20 0.056(5) 0.054(5) 0.069(5) -0.012(4) 0.008(4) 0.000(4)
S20 0.120(3) 0.0718(18) 0.090(2) 0.0344(16) 0.0088(18) 0.0166(17)

loop_
_atom_type_symbol
_atom_type_description
_atom_type_scat_dispersion_real
_atom_type_scat_dispersion_imag
_atom_type_scat_source
C C 0.0033 0.0016 'International Tables Vol C Tables 4.2.6.8 and 6.1.1.4'
H H 0.0000 0.0000 'International Tables Vol C Tables 4.2.6.8 and 6.1.1.4'
N N 0.0061 0.0033 'International Tables Vol C Tables 4.2.6.8 and 6.1.1.4'
Re Re -1.0185 7.2310 'International Tables Vol C Tables 4.2.6.8 and 6.1.1.4'
S S 0.1246 0.1234 'International Tables Vol C Tables 4.2.6.8 and 6.1.1.4'

loop_
_geom_angle_atom_site_label_1
_geom_angle_atom_site_label_2
_geom_angle_atom_site_label_3
_geom_angle
_geom_angle_site_symmetry_1
_geom_angle_site_symmetry_3
_geom_angle_publ_flag
N10 Re1 N20 104.3(4) . . ?
N10 Re1 C1 103.2(4) . . ?
N20 Re1 C1 89.6(3) . . ?
N10 Re1 C3 99.9(4) . . ?
N20 Re1 C3 154.1(3) . . ?
C1 Re1 C3 93.9(3) . . ?
N10 Re1 C56 111.6(4) . . ?
N20 Re1 C56 86.1(3) . . ?
C1 Re1 C56 144.9(3) . . ?
C3 Re1 C56 76.3(3) . . ?
N2 C1 N1 103.0(6) . . ?
N2 C1 Re1 128.2(5) . . ?
N1 C1 Re1 128.8(6) . . ?
C1 N1 C2 109.1(6) . . ?
C1 N1 C11 125.8(7) . . ?
C2 N1 C11 125.0(6) . . ?
C12 C11 C16 121.7(8) . . ?
C12 C11 N1 119.5(8) . . ?
C16 C11 N1 118.6(8) . . ?
C13 C12 C11 119.0(10) . . ?
C14 C13 C12 121.3(11) . . ?
C13 C14 C15 120.0(10) . . ?
C14 C15 C16 120.4(10) . . ?
C11 C16 C15 117.7(10) . . ?
C1 N2 N3 113.3(6) . . ?
C1 N2 C21 127.2(7) . . ?
N3 N2 C21 119.4(7) . . ?
C22 C21 C26 119.6(8) . . ?
C22 C21 N2 119.9(8) . . ?
C26 C21 N2 120.6(8) . . ?
C21 C22 C23 119.6(10) . . ?
C24 C23 C22 121.3(10) . . ?
C23 C24 C25 120.2(10) . . ?
C24 C25 C26 119.3(10) . . ?
C21 C26 C25 120.1(9) . . ?
C2 N3 N2 104.7(6) . . ?
N3 C2 N1 109.8(7) . . ?
N3 C2 C31 125.1(7) . . ?
N1 C2 C31 125.1(7) . . ?
C36 C31 C32 118.4(8) . . ?
C36 C31 C2 122.2(8) . . ?
C32 C31 C2 119.5(8) . . ?
C33 C32 C31 119.9(10) . . ?
C34 C33 C32 120.5(10) . . ?
C33 C34 C35 120.6(10) . . ?
C36 C35 C34 119.4(10) . . ?
C35 C36 C31 121.3(9) . . ?
N5 C3 N4 102.7(6) . . ?
N5 C3 Re1 115.4(5) . . ?
N4 C3 Re1 141.9(6) . . ?
C3 N4 C4 109.3(6) . . ?
C3 N4 C41 125.0(7) . . ?
C4 N4 C41 125.6(7) . . ?
C42 C41 C46 122.3(10) . . ?
C42 C41 N4 119.6(9) . . ?
C46 C41 N4 118.1(9) . . ?
C41 C42 C43 119.0(13) . . ?
C44 C43 C42 121.4(16) . . ?
C43 C44 C45 119.9(14) . . ?
C44 C45 C46 121.6(15) . . ?
C45 C46 C41 115.7(13) . . ?
C3 N5 N6 114.9(6) . . ?
C3 N5 C51 119.9(7) . . ?
N6 N5 C51 125.1(6) . . ?
C52 C51 C56 126.5(8) . . ?
C52 C51 N5 121.2(8) . . ?
C56 C51 N5 112.2(7) . . ?
C51 C52 C53 116.6(9) . . ?
C52 C53 C54 120.4(9) . . ?
C55 C54 C53 120.4(9) . . ?
C54 C55 C56 122.7(9) . . ?
C51 C56 C55 113.4(8) . . ?
C51 C56 Re1 115.7(6) . . ?
C55 C56 Re1 130.9(7) . . ?
C4 N6 N5 103.3(6) . . ?
N6 C4 N4 109.8(7) . . ?
N6 C4 C61 123.1(7) . . ?
N4 C4 C61 127.1(7) . . ?
C62 C61 C66 119.1(9) . . ?
C62 C61 C4 121.5(8) . . ?
C66 C61 C4 119.0(8) . . ?
C61 C62 C63 119.2(11) . . ?
C64 C63 C62 121.6(12) . . ?
C63 C64 C65 119.3(11) . . ?
C64 C65 C66 120.7(12) . . ?
C61 C66 C65 120.0(12) . . ?
C20 N20 Re1 168.6(8) . . ?
N20 C20 S20 178.9(9) . . ?

loop_
_geom_bond_atom_site_label_1
_geom_bond_atom_site_label_2
_geom_bond_distance
_geom_bond_site_symmetry_2
_geom_bond_publ_flag
Re1 N10 1.620(8) . ?
Re1 N20 2.062(7) . ?
Re1 C1 2.095(8) . ?
Re1 C3 2.091(7) . ?
Re1 C56 2.150(8) . ?
C1 N2 1.356(10) . ?
C1 N1 1.356(10) . ?
N1 C2 1.401(10) . ?
N1 C11 1.440(10) . ?
C11 C12 1.367(12) . ?
C11 C16 1.372(12) . ?
C12 C13 1.360(13) . ?
C13 C14 1.351(17) . ?
C14 C15 1.363(17) . ?
C15 C16 1.398(14) . ?
N2 N3 1.380(9) . ?
N2 C21 1.400(10) . ?
C21 C22 1.369(12) . ?
C21 C26 1.374(12) . ?
C22 C23 1.381(14) . ?
C23 C24 1.344(16) . ?
C24 C25 1.369(15) . ?
C25 C26 1.395(13) . ?
N3 C2 1.297(10) . ?
C2 C31 1.449(11) . ?
C31 C36 1.383(12) . ?
C31 C32 1.388(12) . ?
C32 C33 1.396(15) . ?
C33 C34 1.349(17) . ?
C34 C35 1.379(15) . ?
C35 C36 1.376(12) . ?
C3 N5 1.347(10) . ?
C3 N4 1.348(10) . ?
N4 C4 1.393(10) . ?
N4 C41 1.445(10) . ?
C41 C42 1.358(13) . ?
C41 C46 1.396(14) . ?
C42 C43 1.383(16) . ?
C43 C44 1.33(3) . ?
C44 C45 1.38(3) . ?
C45 C46 1.404(19) . ?
N5 N6 1.365(9) . ?
N5 C51 1.418(11) . ?
C51 C52 1.373(12) . ?
C51 C56 1.396(12) . ?
C52 C53 1.387(14) . ?
C53 C54 1.378(14) . ?
C54 C55 1.372(13) . ?
C55 C56 1.402(12) . ?
N6 C4 1.317(10) . ?
C4 C61 1.459(11) . ?
C61 C62 1.378(13) . ?
C61 C66 1.374(13) . ?
C62 C63 1.384(14) . ?
C63 C64 1.35(2) . ?
C64 C65 1.36(2) . ?
C65 C66 1.384(16) . ?
N20 C20 1.155(11) . ?
C20 S20 1.604(10) . ?
